data_4068227
loop_
_publ_author_name
'Solovyev, Andrey'
'Geib, Steven J.'
'Lac\^ote, Emmanuel'
'Curran, Dennis P.'

_publ_section_title
;
 Reactions of Boron-Substituted N-Heterocyclic Carbene Boranes with
 Triflic Acid. Isolation of a New Dihydroxyborenium Cation
;
_journal_issue 1
_journal_name_full Organometallics
_journal_page_first 54
_journal_paper_doi 10.1021/om201260b
_journal_volume 31
_journal_year 2012
_chemical_formula_sum 'C28 H37 B Cl F3 N2 O3 S'
_chemical_formula_weight 584.92
_chemical_name_systematic
;
 ?
;
_space_group_IT_number 62
_symmetry_cell_setting orthorhombic
_symmetry_space_group_name_Hall '-P 2ac 2n'
_symmetry_space_group_name_H-M 'P n m a'
_atom_sites_solution_hydrogens geom
_atom_sites_solution_primary direct
_atom_sites_solution_secondary difmap
_audit_creation_method SHELXL-97
_cell_angle_alpha 90.00
_cell_angle_beta 90.00
_cell_angle_gamma 90.00
_cell_formula_units_Z 4
_cell_length_a 17.230(2)
_cell_length_b 18.200(2)
_cell_length_c 9.9966(13)
_cell_measurement_reflns_used 2956
_cell_measurement_temperature 295(2)
_cell_measurement_theta_max 19.17
_cell_measurement_theta_min 2.24
_cell_volume 3134.8(6)
_computing_cell_refinement 'Bruker SMART'
_computing_data_collection 'Bruker SMART'
_computing_data_reduction 'Bruker SAINT'
_computing_molecular_graphics 'Bruker SHELXTL'
_computing_publication_material 'Bruker SHELXTL'
_computing_structure_refinement 'SHELXL-97 (Sheldrick, 1997)'
_computing_structure_solution 'SHELXS-97 (Sheldrick, 1990)'
_diffrn_ambient_temperature 295(2)
_diffrn_measured_fraction_theta_full 1.000
_diffrn_measured_fraction_theta_max 1.000
_diffrn_measurement_device_type 'Bruker Smart Apex CCD'
_diffrn_measurement_method 'omega scans'
_diffrn_radiation_monochromator graphite
_diffrn_radiation_source 'fine-focus sealed tube'
_diffrn_radiation_type MoK\a
_diffrn_radiation_wavelength 0.71073
_diffrn_reflns_av_R_equivalents 0.0363
_diffrn_reflns_av_sigmaI/netI 0.0187
_diffrn_reflns_limit_h_max 20
_diffrn_reflns_limit_h_min -20
_diffrn_reflns_limit_k_max 21
_diffrn_reflns_limit_k_min -21
_diffrn_reflns_limit_l_max 11
_diffrn_reflns_limit_l_min -11
_diffrn_reflns_number 23607
_diffrn_reflns_theta_full 24.99
_diffrn_reflns_theta_max 24.99
_diffrn_reflns_theta_min 2.24
_exptl_absorpt_coefficient_mu 0.236
_exptl_absorpt_correction_T_max 0.9860
_exptl_absorpt_correction_T_min 0.9282
_exptl_absorpt_correction_type multi-scan
_exptl_absorpt_process_details 'Bruker Sadabs'
_exptl_crystal_colour colorless
_exptl_crystal_density_diffrn 1.239
_exptl_crystal_density_meas 0
_exptl_crystal_density_method 'not measured'
_exptl_crystal_description plate
_exptl_crystal_F_000 1232
_exptl_crystal_size_max 0.32
_exptl_crystal_size_mid 0.24
_exptl_crystal_size_min 0.06
_refine_diff_density_max 0.617
_refine_diff_density_min -0.649
_refine_diff_density_rms 0.049
_refine_ls_extinction_method none
_refine_ls_goodness_of_fit_ref 1.962
_refine_ls_hydrogen_treatment mixed
_refine_ls_matrix_type full
_refine_ls_number_parameters 194
_refine_ls_number_reflns 2854
_refine_ls_number_restraints 0
_refine_ls_restrained_S_all 1.962
_refine_ls_R_factor_all 0.1219
_refine_ls_R_factor_gt 0.0901
_refine_ls_shift/su_max 0.001
_refine_ls_shift/su_mean 0.000
_refine_ls_structure_factor_coef Fsqd
_refine_ls_weighting_details 'calc w=1/[\s^2^(Fo^2^)+(0.0780P)^2^+0.0000P] where P=(Fo^2^+2Fc^2^)/3'
_refine_ls_weighting_scheme calc
_refine_ls_wR_factor_gt 0.2474
_refine_ls_wR_factor_ref 0.2600
_reflns_number_gt 1899
_reflns_number_total 2854
_reflns_threshold_expression >2sigma(I)
_cod_data_source_file om201260b_si_001.cif
_cod_data_source_block as82_14
_cod_depositor_comments
;
The following automatic conversions were performed:

'_symmetry_cell_setting' value 'Orthorhombic' changed to
'orthorhombic' according to
/home/saulius/struct/CIF-dictionaries/cif_core.dic dictionary named
'cif_core.dic' version 2.4.1 from
2010-06-29.

'_exptl_absorpt_correction_type' value 'Multi-scan'
changed to 'multi-scan' according to
/home/saulius/struct/CIF-dictionaries/cif_core.dic dictionary named
'cif_core.dic' version 2.4.1 from 2010-06-29.

Automatic conversion script
Id: cif_fix_values 1715 2011-07-08 13:25:40Z adriana 
;
_cod_original_cell_volume 3134.8(7)
_cod_database_code 4068227

loop_
_symmetry_equiv_pos_as_xyz
'x, y, z'
'-x+1/2, -y, z+1/2'
'-x, y+1/2, -z'
'x+1/2, -y+1/2, -z+1/2'
'-x, -y, -z'
'x-1/2, y, -z-1/2'
'x, -y-1/2, z'
'-x-1/2, y-1/2, z-1/2'

loop_
_atom_site_label
_atom_site_type_symbol
_atom_site_fract_x
_atom_site_fract_y
_atom_site_fract_z
_atom_site_U_iso_or_equiv
_atom_site_adp_type
_atom_site_occupancy
_atom_site_symmetry_multiplicity
_atom_site_calc_flag
_atom_site_refinement_flags
Cl Cl 0.05148(11) 0.2500 0.68057(16) 0.1298(9) Uani 1 2 d S
S S -0.12748(11) 0.2500 0.4579(3) 0.1537(12) Uani 1 2 d S
B B 0.0209(4) 0.2500 0.5069(8) 0.103(3) Uani 1 2 d S
N1 N 0.13638(16) 0.30873(14) 0.3693(3) 0.0596(8) Uani 1 1 d .
C1 C 0.0952(3) 0.2500 0.4102(4) 0.0567(12) Uani 1 2 d S
O1 O -0.0440(3) 0.2883(2) 0.4714(5) 0.0700(13) Uani 0.50 1 d P
F1 F -0.1427(3) 0.3065(2) 0.6888(5) 0.1817(18) Uani 1 1 d .
C2 C 0.2025(2) 0.2859(2) 0.3047(4) 0.0716(11) Uani 1 1 d .
H2 H 0.2350(19) 0.3175(15) 0.273(3) 0.057(9) Uiso 1 1 d .
F2 F -0.2407(3) 0.2500 0.6142(8) 0.204(3) Uani 1 2 d S
O2 O -0.1527(3) 0.3135(3) 0.3990(5) 0.194(2) Uani 1 1 d .
C3 C 0.1116(2) 0.38525(19) 0.3729(4) 0.0638(9) Uani 1 1 d .
C4 C 0.1405(2) 0.4307(2) 0.4727(4) 0.0727(11) Uani 1 1 d .
C5 C 0.1156(3) 0.5040(2) 0.4679(5) 0.0930(14) Uani 1 1 d .
H5A H 0.1327 0.5366 0.5332 0.112 Uiso 1 1 calc R
C6 C 0.0668(3) 0.5290(2) 0.3696(6) 0.1030(16) Uani 1 1 d .
H6A H 0.0506 0.5777 0.3696 0.124 Uiso 1 1 calc R
C7 C 0.0422(3) 0.4830(3) 0.2730(5) 0.0952(13) Uani 1 1 d .
H7A H 0.0101 0.5012 0.2058 0.114 Uiso 1 1 calc R
C8 C 0.0629(2) 0.4097(2) 0.2703(4) 0.0773(11) Uani 1 1 d .
C9 C 0.1958(2) 0.4053(2) 0.5791(4) 0.0873(12) Uani 1 1 d .
H9A H 0.1973 0.3515 0.5759 0.105 Uiso 1 1 calc R
C10 C 0.2783(3) 0.4336(4) 0.5492(7) 0.158(3) Uani 1 1 d .
H10A H 0.2937 0.4181 0.4613 0.238 Uiso 1 1 calc R
H10B H 0.3139 0.4140 0.6140 0.238 Uiso 1 1 calc R
H10C H 0.2788 0.4863 0.5537 0.238 Uiso 1 1 calc R
C11 C 0.1711(4) 0.4275(3) 0.7191(5) 0.142(2) Uani 1 1 d .
H11A H 0.1211 0.4067 0.7386 0.214 Uiso 1 1 calc R
H11B H 0.1681 0.4801 0.7246 0.214 Uiso 1 1 calc R
H11C H 0.2084 0.4097 0.7827 0.214 Uiso 1 1 calc R
C12 C 0.0374(3) 0.3602(2) 0.1573(4) 0.0985(15) Uani 1 1 d .
H12A H 0.0421 0.3092 0.1882 0.118 Uiso 1 1 calc R
C13 C 0.0918(4) 0.3697(4) 0.0361(5) 0.147(2) Uani 1 1 d .
H13A H 0.1448 0.3654 0.0648 0.221 Uiso 1 1 calc R
H13B H 0.0838 0.4172 -0.0030 0.221 Uiso 1 1 calc R
H13C H 0.0808 0.3324 -0.0291 0.221 Uiso 1 1 calc R
C14 C -0.0463(4) 0.3723(4) 0.1148(6) 0.148(2) Uani 1 1 d .
H14A H -0.0799 0.3660 0.1906 0.222 Uiso 1 1 calc R
H14B H -0.0599 0.3373 0.0469 0.222 Uiso 1 1 calc R
H14C H -0.0521 0.4211 0.0800 0.222 Uiso 1 1 calc R
C15 C -0.1636(5) 0.2500 0.6225(11) 0.133(3) Uani 1 2 d S

loop_
_atom_site_aniso_label
_atom_site_aniso_U_11
_atom_site_aniso_U_22
_atom_site_aniso_U_33
_atom_site_aniso_U_23
_atom_site_aniso_U_13
_atom_site_aniso_U_12
Cl 0.0959(13) 0.232(2) 0.0617(10) 0.000 0.0059(8) 0.000
S 0.0555(11) 0.281(4) 0.125(2) 0.000 -0.0136(11) 0.000
B 0.067(4) 0.174(8) 0.070(4) 0.000 0.011(3) 0.000
N1 0.0584(17) 0.0602(18) 0.0601(17) 0.0012(12) 0.0056(13) 0.0027(14)
C1 0.055(3) 0.064(3) 0.051(3) 0.000 -0.003(2) 0.000
O1 0.064(3) 0.061(2) 0.085(3) -0.008(2) -0.003(2) 0.014(2)
F1 0.191(4) 0.154(3) 0.199(4) -0.025(3) 0.071(3) -0.035(3)
C2 0.063(2) 0.070(2) 0.082(3) 0.0042(18) 0.0183(19) -0.0065(18)
F2 0.091(3) 0.182(5) 0.338(9) 0.000 0.076(4) 0.000
O2 0.169(5) 0.250(6) 0.163(4) 0.053(4) -0.067(3) -0.107(4)
C3 0.066(2) 0.057(2) 0.068(2) 0.0075(17) 0.0114(18) 0.0005(17)
C4 0.077(3) 0.065(2) 0.077(3) -0.0016(18) 0.018(2) -0.003(2)
C5 0.113(4) 0.067(3) 0.099(3) -0.013(2) 0.023(3) -0.008(2)
C6 0.121(4) 0.064(3) 0.123(4) 0.011(3) 0.027(3) 0.016(3)
C7 0.108(3) 0.081(3) 0.097(3) 0.024(3) 0.011(3) 0.018(3)
C8 0.087(3) 0.069(2) 0.077(3) 0.012(2) 0.011(2) 0.004(2)
C9 0.089(3) 0.091(3) 0.082(3) -0.013(2) 0.000(2) -0.007(2)
C10 0.093(4) 0.227(7) 0.155(6) 0.024(5) -0.011(4) -0.044(4)
C11 0.163(5) 0.179(5) 0.085(4) -0.017(3) 0.005(3) 0.035(5)
C12 0.117(4) 0.093(3) 0.086(3) 0.020(2) -0.021(3) 0.006(3)
C13 0.174(6) 0.181(6) 0.086(4) -0.014(4) 0.006(4) 0.015(5)
C14 0.142(6) 0.172(6) 0.131(5) 0.016(4) -0.042(4) -0.007(4)
C15 0.082(5) 0.097(6) 0.220(11) 0.000 0.054(6) 0.000

loop_
_atom_type_symbol
_atom_type_description
_atom_type_scat_dispersion_real
_atom_type_scat_dispersion_imag
_atom_type_scat_source
C C 0.0033 0.0016 'International Tables Vol C Tables 4.2.6.8 and 6.1.1.4'
H H 0.0000 0.0000 'International Tables Vol C Tables 4.2.6.8 and 6.1.1.4'
B B 0.0013 0.0007 'International Tables Vol C Tables 4.2.6.8 and 6.1.1.4'
N N 0.0061 0.0033 'International Tables Vol C Tables 4.2.6.8 and 6.1.1.4'
O O 0.0106 0.0060 'International Tables Vol C Tables 4.2.6.8 and 6.1.1.4'
F F 0.0171 0.0103 'International Tables Vol C Tables 4.2.6.8 and 6.1.1.4'
S S 0.1246 0.1234 'International Tables Vol C Tables 4.2.6.8 and 6.1.1.4'
Cl Cl 0.1484 0.1585 'International Tables Vol C Tables 4.2.6.8 and 6.1.1.4'

loop_
_geom_angle_atom_site_label_1
_geom_angle_atom_site_label_2
_geom_angle_atom_site_label_3
_geom_angle
_geom_angle_site_symmetry_1
_geom_angle_site_symmetry_3
O2 S O2 115.3(4) 7_565 .
O2 S O1 133.5(3) 7_565 .
O2 S O1 87.4(3) . .
O2 S O1 87.4(3) 7_565 7_565
O2 S O1 133.5(3) . 7_565
O1 S O1 51.5(3) . 7_565
O2 S C15 106.9(3) 7_565 .
O2 S C15 106.9(3) . .
O1 S C15 103.8(4) . .
O1 S C15 103.8(4) 7_565 .
O1 B O1 61.4(5) 7_565 .
O1 B C1 119.8(5) 7_565 .
O1 B C1 119.8(5) . .
O1 B Cl 119.1(4) 7_565 .
O1 B Cl 119.1(4) . .
C1 B Cl 110.2(5) . .
C1 N1 C2 109.9(3) . .
C1 N1 C3 126.6(3) . .
C2 N1 C3 123.0(3) . .
N1 C1 N1 105.0(4) 7_565 .
N1 C1 B 127.15(19) 7_565 .
N1 C1 B 127.15(19) . .
B O1 O1 59.3(3) . 7_565
B O1 S 122.3(4) . .
O1 O1 S 64.26(16) 7_565 .
C2 C2 N1 107.6(2) 7_565 .
C2 C2 H2 132(2) 7_565 .
N1 C2 H2 120(2) . .
C4 C3 C8 123.6(3) . .
C4 C3 N1 118.9(3) . .
C8 C3 N1 117.5(3) . .
C3 C4 C5 115.7(4) . .
C3 C4 C9 123.5(3) . .
C5 C4 C9 120.8(4) . .
C6 C5 C4 121.8(4) . .
C6 C5 H5A 119.1 . .
C4 C5 H5A 119.1 . .
C7 C6 C5 120.1(4) . .
C7 C6 H6A 119.9 . .
C5 C6 H6A 119.9 . .
C6 C7 C8 122.1(5) . .
C6 C7 H7A 118.9 . .
C8 C7 H7A 118.9 . .
C7 C8 C3 116.7(4) . .
C7 C8 C12 121.0(4) . .
C3 C8 C12 122.3(3) . .
C4 C9 C11 113.1(4) . .
C4 C9 C10 110.2(4) . .
C11 C9 C10 110.4(5) . .
C4 C9 H9A 107.6 . .
C11 C9 H9A 107.6 . .
C10 C9 H9A 107.6 . .
C9 C10 H10A 109.5 . .
C9 C10 H10B 109.5 . .
H10A C10 H10B 109.5 . .
C9 C10 H10C 109.5 . .
H10A C10 H10C 109.5 . .
H10B C10 H10C 109.5 . .
C9 C11 H11A 109.5 . .
C9 C11 H11B 109.5 . .
H11A C11 H11B 109.5 . .
C9 C11 H11C 109.5 . .
H11A C11 H11C 109.5 . .
H11B C11 H11C 109.5 . .
C8 C12 C14 113.5(4) . .
C8 C12 C13 110.1(4) . .
C14 C12 C13 109.9(4) . .
C8 C12 H12A 107.7 . .
C14 C12 H12A 107.7 . .
C13 C12 H12A 107.7 . .
C12 C13 H13A 109.5 . .
C12 C13 H13B 109.5 . .
H13A C13 H13B 109.5 . .
C12 C13 H13C 109.5 . .
H13A C13 H13C 109.5 . .
H13B C13 H13C 109.5 . .
C12 C14 H14A 109.5 . .
C12 C14 H14B 109.5 . .
H14A C14 H14B 109.5 . .
C12 C14 H14C 109.5 . .
H14A C14 H14C 109.5 . .
H14B C14 H14C 109.5 . .
F1 C15 F1 107.5(10) . 7_565
F1 C15 F2 108.3(5) . .
F1 C15 F2 108.3(5) 7_565 .
F1 C15 S 112.7(4) . .
F1 C15 S 112.7(4) 7_565 .
F2 C15 S 107.1(8) . .

loop_
_geom_bond_atom_site_label_1
_geom_bond_atom_site_label_2
_geom_bond_distance
_geom_bond_site_symmetry_2
Cl B 1.814(8) .
S O2 1.368(5) 7_565
S O2 1.368(5) .
S O1 1.604(5) .
S O1 1.604(5) 7_565
S C15 1.759(10) .
B O1 1.364(8) 7_565
B O1 1.364(8) .
B C1 1.603(8) .
N1 C1 1.347(4) .
N1 C2 1.375(4) .
N1 C3 1.457(4) .
C1 N1 1.347(4) 7_565
O1 O1 1.394(9) 7_565
F1 C15 1.276(7) .
C2 C2 1.305(8) 7_565
C2 H2 0.86(3) .
F2 C15 1.331(10) .
C3 C4 1.389(5) .
C3 C8 1.397(5) .
C4 C5 1.402(6) .
C4 C9 1.501(6) .
C5 C6 1.372(7) .
C5 H5A 0.9300 .
C6 C7 1.346(7) .
C6 H6A 0.9300 .
C7 C8 1.382(5) .
C7 H7A 0.9300 .
C8 C12 1.511(6) .
C9 C11 1.518(6) .
C9 C10 1.542(6) .
C9 H9A 0.9800 .
C10 H10A 0.9600 .
C10 H10B 0.9600 .
C10 H10C 0.9600 .
C11 H11A 0.9600 .
C11 H11B 0.9600 .
C11 H11C 0.9600 .
C12 C14 1.521(7) .
C12 C13 1.541(7) .
C12 H12A 0.9800 .
C13 H13A 0.9600 .
C13 H13B 0.9600 .
C13 H13C 0.9600 .
C14 H14A 0.9600 .
C14 H14B 0.9600 .
C14 H14C 0.9600 .
C15 F1 1.276(7) 7_565
